data_7007769
loop_
_publ_author_name
'Hill, Lyndal M. R.'
'Gherman, Benjamin F.'
'Aboelella, Nermeen W.'
'Cramer, Christopher J.'
'Tolman, William B.'

_publ_section_title
;
 Electronic tuning of beta-diketiminate ligands with fluorinated
 substituents: effects on the O2-reactivity of mononuclear Cu(I)
 complexes.
;
_journal_issue 41
_journal_name_full 'Dalton transactions (Cambridge, England : 2003)'
_journal_page_first 4944
_journal_page_last 4953
_journal_paper_doi 10.1039/b609939d
_journal_year 2006
_chemical_formula_sum 'C31 H38 Cu F6 N3'
_chemical_formula_weight 630.18
_chemical_name_common ((L2)Cu(CH3CN))
_chemical_name_systematic
;
[(L2)Cu(CH3CN)]
;
_space_group_IT_number 4
_symmetry_cell_setting monoclinic
_symmetry_space_group_name_Hall 'P 2yb'
_symmetry_space_group_name_H-M 'P 1 21 1'
_atom_sites_solution_hydrogens geom
_atom_sites_solution_primary direct
_atom_sites_solution_secondary difmap
_audit_creation_method SHELXL-97
_cell_angle_alpha 90.00
_cell_angle_beta 93.702(3)
_cell_angle_gamma 90.00
_cell_formula_units_Z 2
_cell_length_a 8.8130(14)
_cell_length_b 15.860(3)
_cell_length_c 11.4149(18)
_cell_measurement_reflns_used 1018
_cell_measurement_temperature 173(2)
_cell_volume 1592.2(5)
_computing_cell_refinement 'SAINT, Bruker'
_computing_data_collection 'SMART, Bruker'
_computing_data_reduction 'SAINT, Bruker'
_computing_molecular_graphics 'SHELXTL, Bruker'
_computing_structure_refinement 'SHELXL-97 (Sheldrick, 1997)'
_computing_structure_solution 'SHELXS-97 (Sheldrick, 1990)'
_diffrn_ambient_temperature 173(2)
_diffrn_measured_fraction_theta_full 0.986
_diffrn_measured_fraction_theta_max 0.986
_diffrn_measurement_device_type 'Bruker SMART Platform CCD'
_diffrn_measurement_method 'area detector, omega scans'
_diffrn_radiation_monochromator graphite
_diffrn_radiation_source 'normal-focus sealed tube'
_diffrn_radiation_type MoK\a
_diffrn_radiation_wavelength 0.71073
_diffrn_reflns_av_R_equivalents 0.0318
_diffrn_reflns_av_sigmaI/netI 0.0434
_diffrn_reflns_limit_h_max 11
_diffrn_reflns_limit_h_min -11
_diffrn_reflns_limit_k_max 20
_diffrn_reflns_limit_k_min -20
_diffrn_reflns_limit_l_max 14
_diffrn_reflns_limit_l_min -14
_diffrn_reflns_number 18629
_diffrn_reflns_theta_full 27.54
_diffrn_reflns_theta_max 27.54
_diffrn_reflns_theta_min 1.79
_exptl_absorpt_coefficient_mu 0.745
_exptl_absorpt_correction_T_max 0.8715
_exptl_absorpt_correction_T_min 0.7651
_exptl_absorpt_correction_type multi-scan
_exptl_absorpt_process_details 'SADABS, R.Blessing, 1995'
_exptl_crystal_colour red
_exptl_crystal_density_diffrn 1.314
_exptl_crystal_density_method 'not measured'
_exptl_crystal_description block
_exptl_crystal_F_000 656
_exptl_crystal_size_max 0.38
_exptl_crystal_size_mid 0.3
_exptl_crystal_size_min 0.19
_refine_diff_density_max 0.346
_refine_diff_density_min -0.148
_refine_diff_density_rms 0.040
_refine_ls_abs_structure_details 'Flack H D (1983), Acta Cryst. A39, 876-881'
_refine_ls_abs_structure_Flack 0.013(7)
_refine_ls_extinction_method none
_refine_ls_goodness_of_fit_ref 0.983
_refine_ls_hydrogen_treatment riding
_refine_ls_matrix_type full
_refine_ls_number_parameters 379
_refine_ls_number_reflns 7178
_refine_ls_number_restraints 4
_refine_ls_restrained_S_all 0.983
_refine_ls_R_factor_all 0.0325
_refine_ls_R_factor_gt 0.0276
_refine_ls_shift/su_max 0.001
_refine_ls_shift/su_mean 0.000
_refine_ls_structure_factor_coef Fsqd
_refine_ls_weighting_details 'calc w=1/[\s^2^(Fo^2^)+(0.0296P)^2^+0.0000P] where P=(Fo^2^+2Fc^2^)/3'
_refine_ls_weighting_scheme calc
_refine_ls_wR_factor_gt 0.0633
_refine_ls_wR_factor_ref 0.0654
_reflns_number_gt 6507
_reflns_number_total 7178
_reflns_threshold_expression >2sigma(I)
_cod_data_source_file b609939d.txt
_cod_data_source_block 03118
_cod_original_cell_volume 1592.2(4)
_cod_original_sg_symbol_H-M P2(1)
_cod_database_code 7007769

loop_
_symmetry_equiv_pos_as_xyz
'x, y, z'
'-x, y+1/2, -z'

loop_
_atom_site_label
_atom_site_type_symbol
_atom_site_fract_x
_atom_site_fract_y
_atom_site_fract_z
_atom_site_U_iso_or_equiv
_atom_site_adp_type
_atom_site_occupancy
_atom_site_symmetry_multiplicity
_atom_site_calc_flag
_atom_site_refinement_flags
_atom_site_disorder_assembly
_atom_site_disorder_group
Cu1 Cu 0.89903(2) 0.310352(14) 0.717099(16) 0.02764(6) Uani 1 1 d . . .
F1 F 0.54199(13) 0.09097(7) 0.63067(9) 0.0412(3) Uani 1 1 d . . .
F2 F 0.72428(14) 0.02511(7) 0.72428(11) 0.0422(3) Uani 1 1 d . . .
F3 F 0.52997(14) 0.06375(7) 0.81364(10) 0.0409(3) Uani 1 1 d . . .
F4 F 0.60033(16) 0.24341(8) 1.08847(10) 0.0464(3) Uani 1 1 d . . .
F5 F 0.81958(13) 0.29902(11) 1.12138(9) 0.0521(3) Uani 1 1 d . . .
F6 F 0.63039(16) 0.37456(8) 1.05901(11) 0.0466(3) Uani 1 1 d . . .
N1 N 0.79410(16) 0.20436(9) 0.68627(12) 0.0243(3) Uani 1 1 d . . .
N2 N 0.83030(15) 0.33351(8) 0.87147(12) 0.0243(3) Uani 1 1 d . . .
N3 N 1.04019(19) 0.36491(11) 0.62792(14) 0.0377(4) Uani 1 1 d U . .
C1 C 0.6244(2) 0.08830(12) 0.73303(16) 0.0298(4) Uani 1 1 d . . .
C2 C 0.70471(18) 0.17248(10) 0.76253(14) 0.0229(3) Uani 1 1 d . . .
C3 C 0.67571(19) 0.20735(11) 0.87171(14) 0.0247(3) Uani 1 1 d . . .
H3 H 0.6067 0.1774 0.9170 0.030 Uiso 1 1 calc R . .
C4 C 0.73755(19) 0.28152(11) 0.92119(14) 0.0239(3) Uani 1 1 d . . .
C5 C 0.6968(2) 0.29956(13) 1.04793(15) 0.0318(4) Uani 1 1 d . . .
C6 C 0.8310(2) 0.16365(11) 0.57877(15) 0.0294(4) Uani 1 1 d . . .
C7 C 0.7505(2) 0.18608(12) 0.47335(16) 0.0348(4) Uani 1 1 d . . .
C8 C 0.8018(3) 0.15335(15) 0.36934(18) 0.0488(6) Uani 1 1 d . . .
H8 H 0.7478 0.1664 0.2969 0.059 Uiso 1 1 calc R . .
C9 C 0.9287(3) 0.10269(16) 0.3692(2) 0.0573(7) Uani 1 1 d . . .
H9 H 0.9622 0.0819 0.2973 0.069 Uiso 1 1 calc R . .
C10 C 1.0066(3) 0.08228(14) 0.4732(2) 0.0497(6) Uani 1 1 d . . .
H10 H 1.0936 0.0470 0.4722 0.060 Uiso 1 1 calc R . .
C11 C 0.9611(2) 0.11205(12) 0.58082(17) 0.0365(4) Uani 1 1 d . . .
C12 C 0.6179(2) 0.24727(12) 0.47006(16) 0.0342(4) Uani 1 1 d . . .
H12 H 0.5886 0.2553 0.5525 0.041 Uiso 1 1 calc R . .
C13 C 0.4786(3) 0.21530(16) 0.3979(2) 0.0542(6) Uani 1 1 d . . .
H13A H 0.3941 0.2548 0.4049 0.081 Uiso 1 1 calc R . .
H13B H 0.4499 0.1597 0.4269 0.081 Uiso 1 1 calc R . .
H13C H 0.5018 0.2108 0.3153 0.081 Uiso 1 1 calc R . .
C14 C 0.6696(3) 0.33306(13) 0.4248(2) 0.0464(5) Uani 1 1 d . . .
H14A H 0.7513 0.3554 0.4783 0.070 Uiso 1 1 calc R . .
H14B H 0.5836 0.3723 0.4208 0.070 Uiso 1 1 calc R . .
H14C H 0.7070 0.3262 0.3463 0.070 Uiso 1 1 calc R . .
C15 C 1.0536(2) 0.09281(14) 0.6941(2) 0.0428(5) Uani 1 1 d . . .
H15 H 0.9856 0.1022 0.7598 0.051 Uiso 1 1 calc R . .
C16 C 1.1872(3) 0.15309(19) 0.7133(3) 0.0748(9) Uani 1 1 d . . .
H16A H 1.1495 0.2112 0.7151 0.112 Uiso 1 1 calc R . .
H16B H 1.2551 0.1469 0.6492 0.112 Uiso 1 1 calc R . .
H16C H 1.2431 0.1400 0.7881 0.112 Uiso 1 1 calc R . .
C17 C 1.1097(4) 0.00195(17) 0.7036(3) 0.0676(8) Uani 1 1 d . . .
H17A H 1.0244 -0.0365 0.6855 0.101 Uiso 1 1 calc R . .
H17B H 1.1526 -0.0088 0.7835 0.101 Uiso 1 1 calc R . .
H17C H 1.1880 -0.0072 0.6478 0.101 Uiso 1 1 calc R . .
C18 C 0.8876(2) 0.41145(11) 0.92250(14) 0.0275(4) Uani 1 1 d . . .
C19 C 0.8027(2) 0.48544(11) 0.90105(15) 0.0313(4) Uani 1 1 d . . .
C20 C 0.8681(3) 0.56182(13) 0.93658(18) 0.0416(5) Uani 1 1 d . . .
H20 H 0.8118 0.6125 0.9244 0.050 Uiso 1 1 calc R . .
C21 C 1.0138(3) 0.56518(17) 0.9893(2) 0.0488(6) Uani 1 1 d . . .
H21 H 1.0574 0.6180 1.0120 0.059 Uiso 1 1 calc R . .
C22 C 1.0947(3) 0.49270(14) 1.00863(19) 0.0456(5) Uani 1 1 d . . .
H22 H 1.1949 0.4959 1.0445 0.055 Uiso 1 1 calc R . .
C23 C 1.0343(2) 0.41393(13) 0.97721(17) 0.0359(4) Uani 1 1 d . . .
C24 C 0.6485(2) 0.48327(12) 0.83383(17) 0.0340(4) Uani 1 1 d . . .
H24 H 0.6064 0.4251 0.8408 0.041 Uiso 1 1 calc R . .
C25 C 0.5339(3) 0.54490(16) 0.8806(2) 0.0516(6) Uani 1 1 d . . .
H25A H 0.4344 0.5364 0.8389 0.077 Uiso 1 1 calc R . .
H25B H 0.5681 0.6028 0.8682 0.077 Uiso 1 1 calc R . .
H25C H 0.5257 0.5351 0.9647 0.077 Uiso 1 1 calc R . .
C26 C 0.6692(3) 0.50007(16) 0.70366(18) 0.0464(5) Uani 1 1 d . . .
H26A H 0.7359 0.4569 0.6733 0.070 Uiso 1 1 calc R . .
H26B H 0.7149 0.5558 0.6947 0.070 Uiso 1 1 calc R . .
H26C H 0.5700 0.4982 0.6597 0.070 Uiso 1 1 calc R . .
C27 C 1.1315(2) 0.33523(14) 0.99701(19) 0.0451(5) Uani 1 1 d . . .
H27 H 1.0670 0.2853 0.9741 0.054 Uiso 1 1 calc R . .
C28 C 1.1880(3) 0.32429(18) 1.1264(2) 0.0618(7) Uani 1 1 d . . .
H28A H 1.2411 0.2702 1.1364 0.093 Uiso 1 1 calc R . .
H28B H 1.1011 0.3254 1.1757 0.093 Uiso 1 1 calc R . .
H28C H 1.2579 0.3703 1.1494 0.093 Uiso 1 1 calc R . .
C29 C 1.2664(3) 0.3362(2) 0.9192(2) 0.0675(8) Uani 1 1 d . . .
H29A H 1.3259 0.2844 0.9320 0.101 Uiso 1 1 calc R . .
H29B H 1.3308 0.3851 0.9391 0.101 Uiso 1 1 calc R . .
H29C H 1.2290 0.3395 0.8366 0.101 Uiso 1 1 calc R . .
C30 C 1.1379(3) 0.39170(14) 0.5805(2) 0.0453(5) Uani 1 1 d U . .
C31 C 1.2667(3) 0.4253(2) 0.5214(3) 0.0747(9) Uani 1 1 d U . .
H31A H 1.2787 0.4854 0.5398 0.112 Uiso 1 1 calc R . .
H31B H 1.2485 0.4182 0.4364 0.112 Uiso 1 1 calc R . .
H31C H 1.3594 0.3950 0.5484 0.112 Uiso 1 1 calc R . .

loop_
_atom_site_aniso_label
_atom_site_aniso_U_11
_atom_site_aniso_U_22
_atom_site_aniso_U_33
_atom_site_aniso_U_23
_atom_site_aniso_U_13
_atom_site_aniso_U_12
Cu1 0.03097(10) 0.02625(10) 0.02647(10) -0.00003(10) 0.00788(7) -0.00286(11)
F1 0.0485(7) 0.0409(6) 0.0333(6) -0.0002(5) -0.0049(5) -0.0135(5)
F2 0.0527(7) 0.0227(5) 0.0518(7) -0.0027(5) 0.0085(6) 0.0027(5)
F3 0.0513(7) 0.0366(6) 0.0365(6) -0.0021(5) 0.0160(5) -0.0154(5)
F4 0.0687(8) 0.0430(7) 0.0297(6) -0.0033(5) 0.0211(6) -0.0176(6)
F5 0.0528(6) 0.0794(10) 0.0232(5) 0.0009(6) -0.0044(4) -0.0020(8)
F6 0.0701(9) 0.0359(7) 0.0364(6) -0.0053(5) 0.0235(6) 0.0077(6)
N1 0.0275(7) 0.0211(7) 0.0247(7) -0.0018(6) 0.0044(6) 0.0008(6)
N2 0.0263(7) 0.0252(8) 0.0215(7) -0.0011(5) 0.0017(5) 0.0009(5)
N3 0.0414(9) 0.0350(9) 0.0379(9) 0.0036(7) 0.0119(7) -0.0062(7)
C1 0.0347(10) 0.0274(9) 0.0277(9) -0.0009(8) 0.0054(8) -0.0044(8)
C2 0.0248(8) 0.0205(8) 0.0233(8) 0.0016(7) 0.0010(6) 0.0015(6)
C3 0.0260(9) 0.0256(8) 0.0231(8) 0.0041(7) 0.0048(7) 0.0014(7)
C4 0.0266(8) 0.0260(8) 0.0191(8) 0.0013(6) 0.0015(6) 0.0047(6)
C5 0.0396(9) 0.0319(11) 0.0245(8) -0.0009(8) 0.0067(7) -0.0032(8)
C6 0.0377(10) 0.0248(9) 0.0269(9) -0.0037(7) 0.0121(7) -0.0030(7)
C7 0.0511(12) 0.0273(9) 0.0269(9) 0.0001(7) 0.0096(8) -0.0022(8)
C8 0.0807(17) 0.0428(12) 0.0238(10) -0.0026(9) 0.0114(10) 0.0011(11)
C9 0.089(2) 0.0491(14) 0.0370(13) -0.0059(11) 0.0310(13) 0.0097(13)
C10 0.0603(14) 0.0407(13) 0.0512(14) -0.0044(10) 0.0279(12) 0.0094(11)
C11 0.0421(11) 0.0289(10) 0.0403(11) -0.0001(8) 0.0160(9) 0.0026(8)
C12 0.0478(12) 0.0305(10) 0.0240(9) 0.0009(8) 0.0008(8) -0.0006(9)
C13 0.0628(15) 0.0496(13) 0.0479(13) 0.0000(11) -0.0134(11) -0.0090(12)
C14 0.0571(13) 0.0362(13) 0.0460(12) 0.0079(9) 0.0046(10) -0.0006(9)
C15 0.0380(11) 0.0418(11) 0.0497(12) -0.0008(10) 0.0100(9) 0.0124(9)
C16 0.0494(15) 0.0591(17) 0.113(3) 0.0062(16) -0.0164(16) 0.0103(13)
C17 0.083(2) 0.0476(15) 0.0729(18) 0.0057(13) 0.0072(15) 0.0230(14)
C18 0.0344(9) 0.0264(9) 0.0222(8) -0.0018(7) 0.0040(7) -0.0039(7)
C19 0.0414(10) 0.0276(9) 0.0254(9) -0.0006(7) 0.0055(7) -0.0011(8)
C20 0.0604(14) 0.0263(10) 0.0382(11) -0.0004(8) 0.0028(10) -0.0030(9)
C21 0.0685(15) 0.0346(11) 0.0425(12) -0.0068(9) -0.0023(11) -0.0177(10)
C22 0.0456(12) 0.0496(13) 0.0401(11) -0.0066(10) -0.0079(9) -0.0152(10)
C23 0.0396(11) 0.0369(10) 0.0305(10) -0.0026(8) -0.0023(8) -0.0046(9)
C24 0.0375(10) 0.0297(10) 0.0352(10) 0.0014(8) 0.0050(8) 0.0045(8)
C25 0.0541(14) 0.0480(14) 0.0542(14) -0.0006(11) 0.0136(11) 0.0175(11)
C26 0.0467(13) 0.0564(14) 0.0357(11) 0.0025(10) -0.0002(9) 0.0107(11)
C27 0.0362(11) 0.0450(13) 0.0520(12) -0.0080(9) -0.0135(9) 0.0027(8)
C28 0.0610(14) 0.0604(19) 0.0607(14) 0.0049(13) -0.0203(11) 0.0057(13)
C29 0.0440(13) 0.092(2) 0.0655(16) -0.0128(14) -0.0049(12) 0.0142(13)
C30 0.0421(12) 0.0450(13) 0.0498(13) 0.0146(10) 0.0088(10) 0.0013(9)
C31 0.0498(15) 0.0751(19) 0.103(2) 0.0347(17) 0.0343(15) -0.0014(14)

loop_
_atom_type_symbol
_atom_type_description
_atom_type_scat_dispersion_real
_atom_type_scat_dispersion_imag
_atom_type_scat_source
C C 0.0033 0.0016 'International Tables Vol C Tables 4.2.6.8 and 6.1.1.4'
H H 0.0000 0.0000 'International Tables Vol C Tables 4.2.6.8 and 6.1.1.4'
N N 0.0061 0.0033 'International Tables Vol C Tables 4.2.6.8 and 6.1.1.4'
F F 0.0171 0.0103 'International Tables Vol C Tables 4.2.6.8 and 6.1.1.4'
Cu Cu 0.3201 1.2651 'International Tables Vol C Tables 4.2.6.8 and 6.1.1.4'

loop_
_geom_angle_atom_site_label_1
_geom_angle_atom_site_label_2
_geom_angle_atom_site_label_3
_geom_angle
_geom_angle_site_symmetry_1
_geom_angle_site_symmetry_3
_geom_angle_publ_flag
N3 Cu1 N2 131.78(7) . . ?
N3 Cu1 N1 128.93(7) . . ?
N2 Cu1 N1 98.98(6) . . ?
C2 N1 C6 124.74(14) . . ?
C2 N1 Cu1 120.87(11) . . ?
C6 N1 Cu1 114.28(11) . . ?
C4 N2 C18 125.00(14) . . ?
C4 N2 Cu1 120.91(11) . . ?
C18 N2 Cu1 114.08(11) . . ?
C30 N3 Cu1 171.81(18) . . ?
F1 C1 F3 106.47(15) . . ?
F1 C1 F2 106.30(14) . . ?
F3 C1 F2 105.90(15) . . ?
F1 C1 C2 112.36(15) . . ?
F3 C1 C2 113.57(15) . . ?
F2 C1 C2 111.70(14) . . ?
N1 C2 C3 126.11(15) . . ?
N1 C2 C1 118.46(15) . . ?
C3 C2 C1 115.42(14) . . ?
C4 C3 C2 126.98(16) . . ?
C4 C3 H3 116.5 . . ?
C2 C3 H3 116.5 . . ?
N2 C4 C3 126.10(15) . . ?
N2 C4 C5 118.56(15) . . ?
C3 C4 C5 115.26(15) . . ?
F5 C5 F4 106.78(16) . . ?
F5 C5 F6 106.90(17) . . ?
F4 C5 F6 105.58(15) . . ?
F5 C5 C4 111.27(14) . . ?
F4 C5 C4 113.22(16) . . ?
F6 C5 C4 112.63(15) . . ?
C7 C6 C11 121.87(16) . . ?
C7 C6 N1 119.14(16) . . ?
C11 C6 N1 118.32(16) . . ?
C8 C7 C6 117.47(19) . . ?
C8 C7 C12 120.48(19) . . ?
C6 C7 C12 121.97(16) . . ?
C9 C8 C7 121.6(2) . . ?
C9 C8 H8 119.2 . . ?
C7 C8 H8 119.2 . . ?
C10 C9 C8 119.87(19) . . ?
C10 C9 H9 120.1 . . ?
C8 C9 H9 120.1 . . ?
C9 C10 C11 121.7(2) . . ?
C9 C10 H10 119.2 . . ?
C11 C10 H10 119.2 . . ?
C10 C11 C6 117.45(19) . . ?
C10 C11 C15 120.87(19) . . ?
C6 C11 C15 121.61(17) . . ?
C7 C12 C13 113.19(18) . . ?
C7 C12 C14 109.28(17) . . ?
C13 C12 C14 111.10(17) . . ?
C7 C12 H12 107.7 . . ?
C13 C12 H12 107.7 . . ?
C14 C12 H12 107.7 . . ?
C12 C13 H13A 109.5 . . ?
C12 C13 H13B 109.5 . . ?
H13A C13 H13B 109.5 . . ?
C12 C13 H13C 109.5 . . ?
H13A C13 H13C 109.5 . . ?
H13B C13 H13C 109.5 . . ?
C12 C14 H14A 109.5 . . ?
C12 C14 H14B 109.5 . . ?
H14A C14 H14B 109.5 . . ?
C12 C14 H14C 109.5 . . ?
H14A C14 H14C 109.5 . . ?
H14B C14 H14C 109.5 . . ?
C11 C15 C16 111.4(2) . . ?
C11 C15 C17 113.9(2) . . ?
C16 C15 C17 109.8(2) . . ?
C11 C15 H15 107.1 . . ?
C16 C15 H15 107.1 . . ?
C17 C15 H15 107.1 . . ?
C15 C16 H16A 109.5 . . ?
C15 C16 H16B 109.5 . . ?
H16A C16 H16B 109.5 . . ?
C15 C16 H16C 109.5 . . ?
H16A C16 H16C 109.5 . . ?
H16B C16 H16C 109.5 . . ?
C15 C17 H17A 109.5 . . ?
C15 C17 H17B 109.5 . . ?
H17A C17 H17B 109.5 . . ?
C15 C17 H17C 109.5 . . ?
H17A C17 H17C 109.5 . . ?
H17B C17 H17C 109.5 . . ?
C23 C18 C19 121.38(17) . . ?
C23 C18 N2 119.54(16) . . ?
C19 C18 N2 118.45(15) . . ?
C20 C19 C18 118.06(18) . . ?
C20 C19 C24 120.55(17) . . ?
C18 C19 C24 121.26(16) . . ?
C21 C20 C19 121.1(2) . . ?
C21 C20 H20 119.5 . . ?
C19 C20 H20 119.5 . . ?
C22 C21 C20 119.9(2) . . ?
C22 C21 H21 120.0 . . ?
C20 C21 H21 120.0 . . ?
C21 C22 C23 121.7(2) . . ?
C21 C22 H22 119.1 . . ?
C23 C22 H22 119.1 . . ?
C22 C23 C18 117.77(19) . . ?
C22 C23 C27 119.61(18) . . ?
C18 C23 C27 122.53(17) . . ?
C19 C24 C25 113.55(17) . . ?
C19 C24 C26 109.14(16) . . ?
C25 C24 C26 110.54(17) . . ?
C19 C24 H24 107.8 . . ?
C25 C24 H24 107.8 . . ?
C26 C24 H24 107.8 . . ?
C24 C25 H25A 109.5 . . ?
C24 C25 H25B 109.5 . . ?
H25A C25 H25B 109.5 . . ?
C24 C25 H25C 109.5 . . ?
H25A C25 H25C 109.5 . . ?
H25B C25 H25C 109.5 . . ?
C24 C26 H26A 109.5 . . ?
C24 C26 H26B 109.5 . . ?
H26A C26 H26B 109.5 . . ?
C24 C26 H26C 109.5 . . ?
H26A C26 H26C 109.5 . . ?
H26B C26 H26C 109.5 . . ?
C23 C27 C29 110.9(2) . . ?
C23 C27 C28 112.31(18) . . ?
C29 C27 C28 110.05(19) . . ?
C23 C27 H27 107.8 . . ?
C29 C27 H27 107.8 . . ?
C28 C27 H27 107.8 . . ?
C27 C28 H28A 109.5 . . ?
C27 C28 H28B 109.5 . . ?
H28A C28 H28B 109.5 . . ?
C27 C28 H28C 109.5 . . ?
H28A C28 H28C 109.5 . . ?
H28B C28 H28C 109.5 . . ?
C27 C29 H29A 109.5 . . ?
C27 C29 H29B 109.5 . . ?
H29A C29 H29B 109.5 . . ?
C27 C29 H29C 109.5 . . ?
H29A C29 H29C 109.5 . . ?
H29B C29 H29C 109.5 . . ?
N3 C30 C31 178.6(3) . . ?
C30 C31 H31A 109.5 . . ?
C30 C31 H31B 109.5 . . ?
H31A C31 H31B 109.5 . . ?
C30 C31 H31C 109.5 . . ?
H31A C31 H31C 109.5 . . ?
H31B C31 H31C 109.5 . . ?

loop_
_geom_bond_atom_site_label_1
_geom_bond_atom_site_label_2
_geom_bond_distance
_geom_bond_site_symmetry_2
_geom_bond_publ_flag
Cu1 N3 1.8698(16) . ?
Cu1 N2 1.9352(14) . ?
Cu1 N1 1.9398(14) . ?
F1 C1 1.336(2) . ?
F2 C1 1.342(2) . ?
F3 C1 1.338(2) . ?
F4 C5 1.334(2) . ?
F5 C5 1.325(2) . ?
F6 C5 1.335(2) . ?
N1 C2 1.313(2) . ?
N1 C6 1.442(2) . ?
N2 C4 1.315(2) . ?
N2 C18 1.444(2) . ?
N3 C30 1.129(3) . ?
C1 C2 1.538(2) . ?
C2 C3 1.402(2) . ?
C3 C4 1.400(2) . ?
C3 H3 0.9500 . ?
C4 C5 1.540(2) . ?
C6 C7 1.403(3) . ?
C6 C11 1.408(3) . ?
C7 C8 1.397(3) . ?
C7 C12 1.518(3) . ?
C8 C9 1.377(3) . ?
C8 H8 0.9500 . ?
C9 C10 1.371(4) . ?
C9 H9 0.9500 . ?
C10 C11 1.398(3) . ?
C10 H10 0.9500 . ?
C11 C15 1.515(3) . ?
C12 C13 1.521(3) . ?
C12 C14 1.535(3) . ?
C12 H12 1.0000 . ?
C13 H13A 0.9800 . ?
C13 H13B 0.9800 . ?
C13 H13C 0.9800 . ?
C14 H14A 0.9800 . ?
C14 H14B 0.9800 . ?
C14 H14C 0.9800 . ?
C15 C16 1.522(4) . ?
C15 C17 1.525(3) . ?
C15 H15 1.0000 . ?
C16 H16A 0.9800 . ?
C16 H16B 0.9800 . ?
C16 H16C 0.9800 . ?
C17 H17A 0.9800 . ?
C17 H17B 0.9800 . ?
C17 H17C 0.9800 . ?
C18 C23 1.400(3) . ?
C18 C19 1.405(3) . ?
C19 C20 1.391(3) . ?
C19 C24 1.517(3) . ?
C20 C21 1.383(4) . ?
C20 H20 0.9500 . ?
C21 C22 1.363(4) . ?
C21 H21 0.9500 . ?
C22 C23 1.396(3) . ?
C22 H22 0.9500 . ?
C23 C27 1.522(3) . ?
C24 C25 1.526(3) . ?
C24 C26 1.532(3) . ?
C24 H24 1.0000 . ?
C25 H25A 0.9800 . ?
C25 H25B 0.9800 . ?
C25 H25C 0.9800 . ?
C26 H26A 0.9800 . ?
C26 H26B 0.9800 . ?
C26 H26C 0.9800 . ?
C27 C29 1.530(3) . ?
C27 C28 1.537(3) . ?
C27 H27 1.0000 . ?
C28 H28A 0.9800 . ?
C28 H28B 0.9800 . ?
C28 H28C 0.9800 . ?
C29 H29A 0.9800 . ?
C29 H29B 0.9800 . ?
C29 H29C 0.9800 . ?
C30 C31 1.458(3) . ?
C31 H31A 0.9800 . ?
C31 H31B 0.9800 . ?
C31 H31C 0.9800 . ?

loop_
_geom_torsion_atom_site_label_1
_geom_torsion_atom_site_label_2
_geom_torsion_atom_site_label_3
_geom_torsion_atom_site_label_4
_geom_torsion
_geom_torsion_site_symmetry_1
_geom_torsion_site_symmetry_2
_geom_torsion_site_symmetry_3
_geom_torsion_site_symmetry_4
_geom_torsion_publ_flag
N3 Cu1 N1 C2 175.80(13) . . . . ?
N2 Cu1 N1 C2 1.62(14) . . . . ?
N3 Cu1 N1 C6 -0.59(15) . . . . ?
N2 Cu1 N1 C6 -174.77(12) . . . . ?
N3 Cu1 N2 C4 -174.28(12) . . . . ?
N1 Cu1 N2 C4 -0.36(13) . . . . ?
N3 Cu1 N2 C18 6.74(16) . . . . ?
N1 Cu1 N2 C18 -179.34(11) . . . . ?
N2 Cu1 N3 C30 89.2(14) . . . . ?
N1 Cu1 N3 C30 -83.1(14) . . . . ?
C6 N1 C2 C3 174.85(16) . . . . ?
Cu1 N1 C2 C3 -1.1(2) . . . . ?
C6 N1 C2 C1 -4.1(2) . . . . ?
Cu1 N1 C2 C1 179.89(11) . . . . ?
F1 C1 C2 N1 -55.7(2) . . . . ?
F3 C1 C2 N1 -176.66(15) . . . . ?
F2 C1 C2 N1 63.6(2) . . . . ?
F1 C1 C2 C3 125.21(16) . . . . ?
F3 C1 C2 C3 4.3(2) . . . . ?
F2 C1 C2 C3 -115.42(17) . . . . ?
N1 C2 C3 C4 -1.1(3) . . . . ?
C1 C2 C3 C4 177.90(16) . . . . ?
C18 N2 C4 C3 177.32(16) . . . . ?
Cu1 N2 C4 C3 -1.5(2) . . . . ?
C18 N2 C4 C5 -5.9(2) . . . . ?
Cu1 N2 C4 C5 175.22(12) . . . . ?
C2 C3 C4 N2 2.7(3) . . . . ?
C2 C3 C4 C5 -174.20(16) . . . . ?
N2 C4 C5 F5 -60.6(2) . . . . ?
C3 C4 C5 F5 116.47(18) . . . . ?
N2 C4 C5 F4 179.07(15) . . . . ?
C3 C4 C5 F4 -3.8(2) . . . . ?
N2 C4 C5 F6 59.4(2) . . . . ?
C3 C4 C5 F6 -123.52(17) . . . . ?
C2 N1 C6 C7 97.8(2) . . . . ?
Cu1 N1 C6 C7 -85.99(18) . . . . ?
C2 N1 C6 C11 -91.4(2) . . . . ?
Cu1 N1 C6 C11 84.82(17) . . . . ?
C11 C6 C7 C8 1.7(3) . . . . ?
N1 C6 C7 C8 172.15(17) . . . . ?
C11 C6 C7 C12 -175.01(17) . . . . ?
N1 C6 C7 C12 -4.5(3) . . . . ?
C6 C7 C8 C9 -1.6(3) . . . . ?
C12 C7 C8 C9 175.1(2) . . . . ?
C7 C8 C9 C10 1.0(4) . . . . ?
C8 C9 C10 C11 -0.4(4) . . . . ?
C9 C10 C11 C6 0.4(3) . . . . ?
C9 C10 C11 C15 -176.6(2) . . . . ?
C7 C6 C11 C10 -1.1(3) . . . . ?
N1 C6 C11 C10 -171.65(17) . . . . ?
C7 C6 C11 C15 175.86(18) . . . . ?
N1 C6 C11 C15 5.3(3) . . . . ?
C8 C7 C12 C13 51.8(3) . . . . ?
C6 C7 C12 C13 -131.6(2) . . . . ?
C8 C7 C12 C14 -72.6(2) . . . . ?
C6 C7 C12 C14 104.0(2) . . . . ?
C10 C11 C15 C16 82.0(3) . . . . ?
C6 C11 C15 C16 -94.9(2) . . . . ?
C10 C11 C15 C17 -42.9(3) . . . . ?
C6 C11 C15 C17 140.2(2) . . . . ?
C4 N2 C18 C23 100.0(2) . . . . ?
Cu1 N2 C18 C23 -81.02(17) . . . . ?
C4 N2 C18 C19 -88.9(2) . . . . ?
Cu1 N2 C18 C19 90.00(17) . . . . ?
C23 C18 C19 C20 -0.5(3) . . . . ?
N2 C18 C19 C20 -171.30(16) . . . . ?
C23 C18 C19 C24 175.45(17) . . . . ?
N2 C18 C19 C24 4.6(3) . . . . ?
C18 C19 C20 C21 1.3(3) . . . . ?
C24 C19 C20 C21 -174.6(2) . . . . ?
C19 C20 C21 C22 -0.9(4) . . . . ?
C20 C21 C22 C23 -0.4(4) . . . . ?
C21 C22 C23 C18 1.2(3) . . . . ?
C21 C22 C23 C27 177.9(2) . . . . ?
C19 C18 C23 C22 -0.8(3) . . . . ?
N2 C18 C23 C22 169.95(17) . . . . ?
C19 C18 C23 C27 -177.40(18) . . . . ?
N2 C18 C23 C27 -6.7(3) . . . . ?
C20 C19 C24 C25 -41.5(3) . . . . ?
C18 C19 C24 C25 142.74(19) . . . . ?
C20 C19 C24 C26 82.3(2) . . . . ?
C18 C19 C24 C26 -93.5(2) . . . . ?
C22 C23 C27 C29 -65.7(3) . . . . ?
C18 C23 C27 C29 110.8(2) . . . . ?
C22 C23 C27 C28 57.8(3) . . . . ?
C18 C23 C27 C28 -125.6(2) . . . . ?
Cu1 N3 C30 C31 -15(13) . . . . ?
